data_2016466
loop_
_publ_author_name
'Ojala, Charles R.'
'Ojala, William H.'
'Britton, Doyle'

_publ_section_title
;
 4-(4-Chlorobenzylidenehydrazonomethyl)benzonitrile and the bromo and
 iodo analogs
;
_journal_coeditor_code TR3028
_journal_issue 2
_journal_name_full 'Acta Crystallographica Section C'
_journal_page_first o37
_journal_page_last o40
_journal_paper_doi 10.1107/S0108270107065171
_journal_volume 64
_journal_year 2008
_chemical_formula_iupac 'C15 H10 Cl N3'
_chemical_formula_moiety 'C15 H10 Cl N3'
_chemical_formula_sum 'C15 H10 Cl N3'
_chemical_formula_weight 267.71
_chemical_name_systematic
;
4-(4-Chlorobenzylidenehydrazono)benzonitrile
;
_space_group_IT_number 7
_symmetry_cell_setting monoclinic
_symmetry_space_group_name_Hall 'P -2yc'
_symmetry_space_group_name_H-M 'P 1 c 1'
_atom_sites_solution_hydrogens geom
_atom_sites_solution_primary direct
_atom_sites_solution_secondary difmap
_audit_creation_method SHELXTL
_cell_angle_alpha 90.00
_cell_angle_beta 91.151(2)
_cell_angle_gamma 90.00
_cell_formula_units_Z 2
_cell_length_a 3.8276(5)
_cell_length_b 7.1042(9)
_cell_length_c 23.238(3)
_cell_measurement_reflns_used 3072
_cell_measurement_temperature 173(2)
_cell_measurement_theta_max 28.2
_cell_measurement_theta_min 2.8
_cell_volume 631.76(14)
_computing_cell_refinement 'SAINT (Bruker, 2002)'
_computing_data_collection 'SMART (Bruker, 2002)'
_computing_data_reduction 'SAINT (Bruker, 2002)'
_computing_molecular_graphics 'SHELXTL (Sheldrick, 1997)'
_computing_publication_material 'SHELXTL (Sheldrick, 1997)'
_computing_structure_refinement 'SHELXTL (Sheldrick, 1997)'
_computing_structure_solution 'SHELXTL (Sheldrick, 1997)'
_diffrn_ambient_temperature 173(2)
_diffrn_measured_fraction_theta_full 0.992
_diffrn_measured_fraction_theta_max 0.992
_diffrn_measurement_device_type
;
Bruker SMART 1K CCD area-detector diffractometer
;
_diffrn_measurement_method '\w scans'
_diffrn_radiation_monochromator graphite
_diffrn_radiation_source 'fine-focus sealed tube'
_diffrn_radiation_type MoK\a
_diffrn_radiation_wavelength 0.71073
_diffrn_reflns_av_R_equivalents 0.025
_diffrn_reflns_av_sigmaI/netI 0.033
_diffrn_reflns_limit_h_max 5
_diffrn_reflns_limit_h_min -5
_diffrn_reflns_limit_k_max 9
_diffrn_reflns_limit_k_min -9
_diffrn_reflns_limit_l_max 30
_diffrn_reflns_limit_l_min -30
_diffrn_reflns_number 7125
_diffrn_reflns_theta_full 27.50
_diffrn_reflns_theta_max 27.50
_diffrn_reflns_theta_min 1.75
_diffrn_standards_decay_% 'less than 1'
_diffrn_standards_number 0
_exptl_absorpt_coefficient_mu 0.290
_exptl_absorpt_correction_T_max 0.98
_exptl_absorpt_correction_T_min 0.93
_exptl_absorpt_correction_type multi-scan
_exptl_absorpt_process_details
;
(SADABS; Sheldrick, 2003; Blessing, 1995)
;
_exptl_crystal_colour yellow
_exptl_crystal_density_diffrn 1.407
_exptl_crystal_density_method 'not measured'
_exptl_crystal_description needle
_exptl_crystal_F_000 276
_exptl_crystal_size_max 0.50
_exptl_crystal_size_mid 0.20
_exptl_crystal_size_min 0.07
_refine_diff_density_max 0.53
_refine_diff_density_min -0.60
_refine_ls_abs_structure_details 'Flack (1983), 1369 Friedel pairs'
_refine_ls_abs_structure_Flack 0.4(2)
_refine_ls_extinction_method none
_refine_ls_goodness_of_fit_ref 1.064
_refine_ls_hydrogen_treatment constr
_refine_ls_matrix_type full
_refine_ls_number_parameters 129
_refine_ls_number_reflns 2818
_refine_ls_number_restraints 10
_refine_ls_restrained_S_all 1.063
_refine_ls_R_factor_all 0.082
_refine_ls_R_factor_gt 0.066
_refine_ls_shift/su_max 0.001
_refine_ls_shift/su_mean 0.000
_refine_ls_structure_factor_coef Fsqd
_refine_ls_weighting_details
;
 calc w=1/[\s^2^(Fo^2^)+(0.062P)^2^+0.650P]
 where P=(Fo^2^+2Fc^2^)/3
;
_refine_ls_weighting_scheme calc
_refine_ls_wR_factor_gt 0.153
_refine_ls_wR_factor_ref 0.162
_reflns_number_gt 2207
_reflns_number_total 2818
_reflns_threshold_expression >2\s(I)
_cod_data_source_file tr3028.cif
_cod_data_source_block Cl-A
_cod_original_sg_symbol_H-M 'P c'
_cod_database_code 2016466
_cod_database_fobs_code 2016466

loop_
_symmetry_equiv_pos_as_xyz
'x, y, z'
'x, -y, z+1/2'

loop_
_atom_site_type_symbol
_atom_site_label
_atom_site_fract_x
_atom_site_fract_y
_atom_site_fract_z
_atom_site_U_iso_or_equiv
_atom_site_adp_type
_atom_site_calc_flag
_atom_site_refinement_flags
_atom_site_occupancy
Cl Cl1 0.9079(12) 1.5806(3) 0.3154(2) 0.0447(3) Uani d PD 0.590(4)
Cl Cl2 0.1234(14) -0.0667(4) 0.6875(3) 0.0447(3) Uani d PD 0.410(4)
N N1 0.4533(13) 0.6651(6) 0.5117(2) 0.0381(4) Uani d . 1
N N2 0.5693(13) 0.8417(6) 0.4919(3) 0.0381(4) Uani d . 1
N N3 0.0362(14) -0.1714(7) 0.6984(3) 0.0545(12) Uani d PD 0.590(4)
N N4 0.931(2) 1.6882(10) 0.2996(4) 0.0545(12) Uani d PD 0.410(4)
C C1 0.2440(10) 0.1367(5) 0.65065(19) 0.0324(4) Uani d D 1
C C2 0.1822(17) 0.1542(7) 0.5924(3) 0.0353(5) Uani d . 1
H H2 0.0776 0.0528 0.5717 0.042 Uiso calc R 1
C C3 0.2685(16) 0.3143(7) 0.5640(3) 0.0360(5) Uani d . 1
H H3 0.2177 0.3257 0.5239 0.043 Uiso calc R 1
C C4 0.4375(15) 0.4670(6) 0.5947(3) 0.0318(4) Uani d . 1
C C5 0.4956(18) 0.4438(6) 0.6534(3) 0.0365(5) Uani d . 1
H H5 0.6027 0.5428 0.6749 0.044 Uiso calc R 1
C C6 0.4022(18) 0.2808(7) 0.6816(3) 0.0372(5) Uani d . 1
H H6 0.4461 0.2677 0.7218 0.045 Uiso calc R 1
C C7 0.5270(16) 0.6440(6) 0.5664(3) 0.0335(5) Uani d . 1
H H7 0.6374 0.7425 0.5876 0.040 Uiso calc R 1
C C8 0.128(3) -0.0366(8) 0.6767(3) 0.0447(3) Uani d PD 0.590(4)
C C11 0.7765(11) 1.3780(4) 0.35161(19) 0.0324(4) Uani d D 1
C C12 0.8389(17) 1.3540(7) 0.4126(3) 0.0353(5) Uani d . 1
H H12 0.9466 1.4516 0.4345 0.042 Uiso calc R 1
C C13 0.7400(16) 1.1863(7) 0.4393(3) 0.0360(5) Uani d . 1
H H13 0.7768 1.1735 0.4796 0.043 Uiso calc R 1
C C14 0.5933(15) 1.0410(6) 0.4095(3) 0.0318(4) Uani d . 1
C C15 0.5185(18) 1.0599(6) 0.3504(3) 0.0365(5) Uani d . 1
H H15 0.4045 0.9609 0.3299 0.044 Uiso calc R 1
C C16 0.6117(17) 1.2241(7) 0.3218(3) 0.0372(5) Uani d . 1
H H16 0.5651 1.2344 0.2816 0.045 Uiso calc R 1
C C17 0.4929(16) 0.8714(6) 0.4399(3) 0.0335(5) Uani d . 1
H H17 0.3629 0.7782 0.4194 0.040 Uiso calc R 1
C C18 0.863(5) 1.5522(10) 0.3231(3) 0.0447(3) Uani d PD 0.410(4)

loop_
_atom_site_aniso_label
_atom_site_aniso_U_11
_atom_site_aniso_U_22
_atom_site_aniso_U_33
_atom_site_aniso_U_12
_atom_site_aniso_U_13
_atom_site_aniso_U_23
Cl1 0.0379(7) 0.0510(7) 0.0449(6) -0.0003(6) -0.0060(6) 0.0085(5)
Cl2 0.0379(7) 0.0510(7) 0.0449(6) -0.0003(6) -0.0060(6) 0.0085(5)
N1 0.0370(9) 0.0360(9) 0.0413(10) -0.0036(7) 0.0001(7) -0.0018(7)
N2 0.0370(9) 0.0360(9) 0.0413(10) -0.0036(7) 0.0001(7) -0.0018(7)
N3 0.049(3) 0.057(3) 0.057(3) 0.006(3) -0.008(2) 0.004(2)
N4 0.049(3) 0.057(3) 0.057(3) 0.006(3) -0.008(2) 0.004(2)
C1 0.0267(9) 0.0315(10) 0.0390(10) 0.0037(8) -0.0003(7) 0.0012(8)
C2 0.0315(10) 0.0361(10) 0.0379(10) -0.0019(8) -0.0043(8) -0.0068(8)
C3 0.0307(9) 0.0445(12) 0.0326(9) -0.0006(8) -0.0029(7) -0.0032(8)
C4 0.0242(9) 0.0343(10) 0.0370(10) 0.0007(7) -0.0003(7) -0.0037(8)
C5 0.0336(10) 0.0391(10) 0.0366(10) -0.0021(8) -0.0018(8) -0.0091(8)
C6 0.0357(10) 0.0443(11) 0.0316(9) 0.0018(9) -0.0029(7) -0.0033(8)
C7 0.0290(9) 0.0328(11) 0.0385(11) -0.0014(8) 0.0002(8) -0.0062(9)
C8 0.0379(7) 0.0510(7) 0.0449(6) -0.0003(6) -0.0060(6) 0.0085(5)
C11 0.0267(9) 0.0315(10) 0.0390(10) 0.0037(8) -0.0003(7) 0.0012(8)
C12 0.0315(10) 0.0361(10) 0.0379(10) -0.0019(8) -0.0043(8) -0.0068(8)
C13 0.0307(9) 0.0445(12) 0.0326(9) -0.0006(8) -0.0029(7) -0.0032(8)
C14 0.0242(9) 0.0343(10) 0.0370(10) 0.0007(7) -0.0003(7) -0.0037(8)
C15 0.0336(10) 0.0391(10) 0.0366(10) -0.0021(8) -0.0018(8) -0.0091(8)
C16 0.0357(10) 0.0443(11) 0.0316(9) 0.0018(9) -0.0029(7) -0.0033(8)
C17 0.0290(9) 0.0328(11) 0.0385(11) -0.0014(8) 0.0002(8) -0.0062(9)
C18 0.0379(7) 0.0510(7) 0.0449(6) -0.0003(6) -0.0060(6) 0.0085(5)

loop_
_atom_type_symbol
_atom_type_description
_atom_type_scat_dispersion_real
_atom_type_scat_dispersion_imag
_atom_type_scat_source
C C 0.0033 0.0016 'International Tables Vol C Tables 4.2.6.8 and 6.1.1.4'
H H 0.0000 0.0000 'International Tables Vol C Tables 4.2.6.8 and 6.1.1.4'
N N 0.0061 0.0033 'International Tables Vol C Tables 4.2.6.8 and 6.1.1.4'
Cl Cl 0.1484 0.1585 'International Tables Vol C Tables 4.2.6.8 and 6.1.1.4'

loop_
_geom_angle_atom_site_label_1
_geom_angle_atom_site_label_2
_geom_angle_atom_site_label_3
_geom_angle
C7 N1 N2 110.9(3)
C17 N2 N1 113.3(3)
C2 C1 C6 120.6(4)
C2 C1 C8 116.2(5)
C6 C1 C8 123.1(5)
C2 C1 Cl2 121.0(4)
C6 C1 Cl2 118.3(4)
C3 C2 C1 121.1(5)
C3 C2 H2 119.5
C1 C2 H2 119.5
C2 C3 C4 119.9(5)
C2 C3 H3 120.1
C4 C3 H3 120.1
C5 C4 C3 117.3(4)
C5 C4 C7 120.7(4)
C3 C4 C7 122.0(5)
C6 C5 C4 121.8(5)
C6 C5 H5 119.1
C4 C5 H5 119.1
C5 C6 C1 119.3(5)
C5 C6 H6 120.4
C1 C6 H6 120.4
N1 C7 C4 119.2(4)
N1 C7 H7 120.4
C4 C7 H7 120.4
N3 C8 C1 178.5(6)
C16 C11 C12 116.6(3)
C16 C11 C18 122.3(6)
C12 C11 C18 121.1(6)
C16 C11 Cl1 121.6(4)
C12 C11 Cl1 121.8(4)
C13 C12 C11 119.7(5)
C13 C12 H12 120.2
C11 C12 H12 120.2
C14 C13 C12 122.3(6)
C14 C13 H13 118.8
C12 C13 H13 118.8
C13 C14 C15 120.0(5)
C13 C14 C17 119.5(5)
C15 C14 C17 120.3(4)
C16 C15 C14 119.9(5)
C16 C15 H15 120.1
C14 C15 H15 120.1
C15 C16 C11 121.5(5)
C15 C16 H16 119.3
C11 C16 H16 119.3
N2 C17 C14 123.3(5)
N2 C17 H17 118.3
C14 C17 H17 118.3
N4 C18 C11 178.7(7)

loop_
_geom_bond_atom_site_label_1
_geom_bond_atom_site_label_2
_geom_bond_distance
Cl1 C11 1.7461(2)
Cl2 C1 1.7461(2)
N1 C7 1.304(7)
N1 N2 1.412(3)
N2 C17 1.255(7)
N3 C8 1.1421(2)
N4 C18 1.1420(2)
C1 C2 1.374(7)
C1 C6 1.384(7)
C1 C8 1.4451(3)
C2 C3 1.360(8)
C2 H2 0.9500
C3 C4 1.445(7)
C3 H3 0.9500
C4 C5 1.389(8)
C4 C7 1.463(7)
C5 C6 1.381(7)
C5 H5 0.9500
C6 H6 0.9500
C7 H7 0.9500
C11 C16 1.434(7)
C11 C12 1.443(7)
C11 C18 1.4451(2)
C12 C13 1.399(8)
C12 H12 0.9500
C13 C14 1.358(6)
C13 H13 0.9500
C14 C15 1.403(8)
C14 C17 1.453(7)
C15 C16 1.393(7)
C15 H15 0.9500
C16 H16 0.9500
C17 H17 0.9500

loop_
_geom_torsion_atom_site_label_1
_geom_torsion_atom_site_label_2
_geom_torsion_atom_site_label_3
_geom_torsion_atom_site_label_4
_geom_torsion
C7 N1 N2 C17 -177.6(6)
C6 C1 C2 C3 -1.3(8)
C8 C1 C2 C3 177.5(7)
Cl2 C1 C2 C3 178.4(5)
C1 C2 C3 C4 1.9(8)
C2 C3 C4 C5 -1.8(7)
C2 C3 C4 C7 -178.3(5)
C3 C4 C5 C6 1.1(8)
C7 C4 C5 C6 177.6(5)
C4 C5 C6 C1 -0.5(8)
C2 C1 C6 C5 0.5(8)
C8 C1 C6 C5 -178.2(8)
Cl2 C1 C6 C5 -179.2(4)
N2 N1 C7 C4 -178.1(4)
C5 C4 C7 N1 -176.6(5)
C3 C4 C7 N1 -0.2(8)
C16 C11 C12 C13 0.2(7)
C18 C11 C12 C13 177.6(10)
Cl1 C11 C12 C13 -177.7(4)
C11 C12 C13 C14 1.7(8)
C12 C13 C14 C15 -3.5(8)
C12 C13 C14 C17 -179.3(5)
C13 C14 C15 C16 3.4(8)
C17 C14 C15 C16 179.2(5)
C14 C15 C16 C11 -1.5(8)
C12 C11 C16 C15 -0.2(7)
C18 C11 C16 C15 -177.6(11)
Cl1 C11 C16 C15 177.7(4)
N1 N2 C17 C14 -178.2(4)
C13 C14 C17 N2 -8.2(8)
C15 C14 C17 N2 176.0(5)
